data_2300547
loop_
_publ_author_name
'Arakcheeva, Alla'
'Pattison, Philip'
'Bauer-Brandl, Annette'
'Birkedal, Henrik'
'Chapuis, Gervais'

_publ_section_title
;
 Cimetidine, C10H16N6S, form C: crystal structure and modelling of
 polytypes using the superspace approach
;
_journal_coeditor_code he5576
_journal_issue 1
_journal_name_full 'Journal of Applied Crystallography'
_journal_page_first 99
_journal_paper_doi 10.1107/S0021889812048133
_journal_volume 46
_journal_year 2013
_chemical_formula_moiety 'C10 H16 N6 S1'
_chemical_formula_sum 'C10 H16 N6 S'
_chemical_formula_weight 252.36
_chemical_name_common Cimetidine
_chemical_name_systematic ' N-Cyano-N'-methyl-N''-[2-((4-methyl-5-imidazolyl)-methylthio)ethyl]guanidine'
_space_group_IT_number 13
_space_group_ssg_name X2/c(\a0\g)00
_symmetry_cell_setting monoclinic
_symmetry_space_group_name_Hall '-P 2yc (x,1/2*y,z)'
_symmetry_space_group_name_H-M 'P 1 2/c 1 (a,2*b,c)'
_cell_angle_alpha 90
_cell_angle_beta 74.340(19)
_cell_angle_gamma 90
_cell_formula_units_Z 4
_cell_length_a 13.817(1)
_cell_length_b 4.850(1)
_cell_length_c 18.760(5)
_cell_measurement_temperature 100
_cell_modulation_dimension 1
_cell_volume 1210.5(4)
_computing_molecular_graphics PLATON
_computing_structure_refinement JANA2006
_computing_structure_solution 'Superflip JANA2006'
_diffrn_ambient_temperature 100
_diffrn_detector CCD
_diffrn_measured_fraction_theta_full 0.98
_diffrn_measured_fraction_theta_max 0.98
_diffrn_measurement_device 'Oxford Diffraction KM6'
_diffrn_measurement_device_type 'Oxford Diffraction KM6'
_diffrn_measurement_method 'CCD area detector'
_diffrn_radiation_monochromator Si(111)
_diffrn_radiation_probe synchrotron
_diffrn_radiation_source synchrotron
_diffrn_radiation_type synchrotron
_diffrn_radiation_wavelength 0.71073
_diffrn_reflns_av_R_equivalents 0.0382
_diffrn_reflns_av_sigmaI/netI 0.0105
_diffrn_reflns_limit_h_max 14
_diffrn_reflns_limit_h_min -14
_diffrn_reflns_limit_index_m_1_max 3
_diffrn_reflns_limit_index_m_1_min -3
_diffrn_reflns_limit_k_max 5
_diffrn_reflns_limit_k_min -5
_diffrn_reflns_limit_l_max 20
_diffrn_reflns_limit_l_min -20
_diffrn_reflns_number 15754
_diffrn_reflns_theta_full 22.46
_diffrn_reflns_theta_max 22.46
_diffrn_reflns_theta_min 2.44
_exptl_absorpt_coefficient_mu 0.253
_exptl_absorpt_correction_type empirical
_exptl_crystal_colour colourless
_exptl_crystal_density_diffrn 2.0762
_exptl_crystal_description needle
_exptl_crystal_F_000 536
_exptl_crystal_size_max 0.05
_exptl_crystal_size_mid 0.02
_exptl_crystal_size_min 0.005
_refine_diff_density_max 0.41
_refine_diff_density_min -0.40
_refine_ls_extinction_method none
_refine_ls_goodness_of_fit_gt 4.16
_refine_ls_goodness_of_fit_ref 4.56
_refine_ls_hydrogen_treatment constr
_refine_ls_number_constraints 0
_refine_ls_number_parameters 460
_refine_ls_number_reflns 4668
_refine_ls_number_restraints 0
_refine_ls_R_factor_all 0.0609
_refine_ls_R_factor_gt 0.0458
_refine_ls_shift/su_max 0.0030
_refine_ls_shift/su_mean 0.0009
_refine_ls_structure_factor_coef F
_refine_ls_weighting_details w=1/(\s^2^(F)+0.0001F^2^)
_refine_ls_weighting_scheme sigma
_refine_ls_wR_factor_gt 0.0582
_refine_ls_wR_factor_ref 0.0712
_reflns_number_gt 3823
_reflns_number_total 4668
_reflns_threshold_expression I>5\s(I)
_cod_data_source_file he5576sup5.cif
_cod_data_source_block ISS
_cod_original_cell_volume 1210.521
_cod_original_formula_sum 'C10 H16 N6 S1'
_cod_database_code 2300547
_jana_cell_commen_supercell_matrix_1_1 6
_jana_cell_commen_supercell_matrix_1_2 0
_jana_cell_commen_supercell_matrix_1_3 0
_jana_cell_commen_supercell_matrix_2_1 0
_jana_cell_commen_supercell_matrix_2_2 1
_jana_cell_commen_supercell_matrix_2_3 0
_jana_cell_commen_supercell_matrix_3_1 0
_jana_cell_commen_supercell_matrix_3_2 0
_jana_cell_commen_supercell_matrix_3_3 1
_jana_cell_commen_t_section_1 0

loop_
_space_group_symop_id
_space_group_symop_operation_xyz
1 x,y,z
2 -x,y,-z+0.5
3 x,y+0.5,z
4 -x,y+0.5,-z+0.5
5 -x,-y,-z
6 x,-y,z+0.5
7 -x,-y+0.5,-z
8 x,-y+0.5,z+0.5

loop_
_space_group_symop_ssg_id
_space_group_symop_ssg_operation_algebraic
1 x1,x2,x3,x4
2 -x1,x2,-x3+1/2,-x4
3 -x1,-x2,-x3,-x4
4 x1,-x2,x3+1/2,x4
5 x1,x2+1/2,x3,x4+1/2
6 -x1,x2+1/2,-x3+1/2,-x4+1/2
7 -x1,-x2+1/2,-x3,-x4+1/2
8 x1,-x2+1/2,x3+1/2,x4+1/2

loop_
_atom_site_label
_atom_site_type_symbol
_atom_site_fract_x
_atom_site_fract_y
_atom_site_fract_z
_atom_site_adp_type
_atom_site_U_iso_or_equiv
_atom_site_symmetry_multiplicity
_atom_site_occupancy
_atom_site_calc_flag
S1a S 0.01833(4) 0.45700(11) -0.89044(3) Uani 0.0155(2) 8 0.5 d
N1a N -0.27971(13) 0.3385(4) -0.71337(10) Uani 0.0166(6) 8 0.5 d
C3a C -0.19560(15) 0.2000(5) -0.75318(12) Uani 0.0143(7) 8 0.5 d
N2a N -0.24536(14) 0.5099(4) -0.82655(10) Uani 0.0165(6) 8 0.5 d
C5a C -0.08943(16) 0.2337(5) -0.88666(12) Uani 0.0153(7) 8 0.5 d
C2a C -0.17504(15) 0.3076(5) -0.82268(12) Uani 0.0144(7) 8 0.5 d
C1a C -0.30601(16) 0.5201(5) -0.75933(12) Uani 0.0182(8) 8 0.5 d
N5a N 0.33860(13) 0.0227(4) -0.94663(10) Uani 0.0172(6) 8 0.5 d
N3a N 0.28760(13) 0.2715(4) -1.03364(10) Uani 0.0155(6) 8 0.5 d
C6a C 0.11114(15) 0.2734(5) -0.96135(12) Uani 0.0149(7) 8 0.5 d
C10a C 0.39346(16) -0.1776(5) -0.93054(12) Uani 0.0172(7) 8 0.5 d
C7a C 0.21218(16) 0.4166(5) -0.97658(12) Uani 0.0156(7) 8 0.5 d
C8a C 0.34592(15) 0.0745(5) -1.01851(12) Uani 0.0138(7) 8 0.5 d
C4a C -0.14330(18) -0.0133(5) -0.71998(13) Uani 0.0188(8) 8 0.5 d
N6a N 0.43681(15) -0.3502(5) -0.90934(11) Uani 0.0247(7) 8 0.5 d
N4a N 0.40708(13) -0.0647(4) -1.07377(10) Uani 0.0170(6) 8 0.5 d
C9a C 0.42004(19) -0.0006(6) -1.15098(13) Uani 0.0219(8) 8 0.5 d
H1c1a H -0.362481 0.64237 -0.744587 Uani 0.0219 8 0.5 d
H1n1a H -0.31044 0.313726 -0.666966 Uani 0.02 8 0.5 d
H1c4a H -0.093781 0.073357 -0.700253 Uani 0.0225 8 0.5 d
H2c4a H -0.191373 -0.106829 -0.681018 Uani 0.0225 8 0.5 d
H3c4a H -0.111137 -0.143654 -0.757334 Uani 0.0225 8 0.5 d
H1c5a H -0.109338 0.252573 -0.931567 Uani 0.0184 8 0.5 d
H2c5a H -0.070743 0.045417 -0.882234 Uani 0.0184 8 0.5 d
H1c6a H 0.117259 0.088038 -0.945176 Uani 0.0179 8 0.5 d
H2c6a H 0.089886 0.267089 -1.005992 Uani 0.0179 8 0.5 d
H1c7a H 0.205916 0.602429 -0.99232 Uani 0.0187 8 0.5 d
H2c7a H 0.23328 0.423661 -0.931883 Uani 0.0187 8 0.5 d
H1n3a H 0.294774 0.31596 -1.079686 Uani 0.0187 8 0.5 d
H1n4a H 0.441083 -0.201539 -1.062835 Uani 0.0204 8 0.5 d
H2c9a H 0.357128 -0.020488 -1.162469 Uani 0.0263 8 0.5 d
H1c9a H 0.468232 -0.123659 -1.18115 Uani 0.0263 8 0.5 d
H3c9a H 0.443372 0.184783 -1.160555 Uani 0.0263 8 0.5 d

loop_
_atom_site_aniso_label
_atom_site_aniso_type_symbol
_atom_site_aniso_U_11
_atom_site_aniso_U_22
_atom_site_aniso_U_33
_atom_site_aniso_U_12
_atom_site_aniso_U_13
_atom_site_aniso_U_23
S1a S 0.0136(3) 0.0157(3) 0.0164(3) 0.0026(2) -0.0024(2) -0.0036(2)
N1a N 0.0153(9) 0.0230(10) 0.0106(9) -0.0011(8) -0.0017(8) -0.0022(8)
C3a C 0.0128(10) 0.0146(11) 0.0162(11) -0.0033(9) -0.0049(9) -0.0027(9)
N2a N 0.0153(9) 0.0185(10) 0.0151(10) 0.0029(8) -0.0032(8) -0.0033(8)
C5a C 0.0170(11) 0.0150(12) 0.0142(11) 0.0020(9) -0.0044(9) -0.0014(10)
C2a C 0.0147(10) 0.0143(11) 0.0150(11) -0.0020(9) -0.0055(9) -0.0026(9)
C1a C 0.0159(12) 0.0204(13) 0.0184(12) 0.0021(9) -0.0046(10) -0.0041(10)
N5a N 0.0166(9) 0.0192(10) 0.0149(10) 0.0065(8) -0.0028(8) 0.0000(8)
N3a N 0.0132(9) 0.0201(10) 0.0122(9) 0.0047(8) -0.0015(8) 0.0017(8)
C6a C 0.0156(10) 0.0153(11) 0.0139(11) 0.0032(9) -0.0041(9) -0.0009(10)
C10a C 0.0154(11) 0.0236(13) 0.0101(11) -0.0011(11) 0.0009(9) -0.0004(10)
C7a C 0.0168(11) 0.0162(12) 0.0152(12) 0.0040(10) -0.0065(9) -0.0010(10)
C8a C 0.0096(10) 0.0169(12) 0.0139(12) -0.0012(9) -0.0016(9) 0.0003(9)
C4a C 0.0197(13) 0.0214(14) 0.0167(13) -0.0006(10) -0.0075(11) 0.0023(10)
N6a N 0.0261(11) 0.0304(12) 0.0160(10) 0.0088(10) -0.0032(9) 0.0029(9)
N4a N 0.0158(9) 0.0195(10) 0.0153(10) 0.0065(8) -0.0034(8) 0.0015(8)
C9a C 0.0214(13) 0.0289(15) 0.0153(12) 0.0089(11) -0.0046(10) -0.0019(11)
H1c1a H 0.019068 0.024535 0.022062 0.002575 -0.005557 -0.004975
H1n1a H 0.018385 0.027553 0.01268 -0.00135 -0.001991 -0.002602
H1c4a H 0.023682 0.025711 0.020007 -0.000734 -0.008977 0.002739
H2c4a H 0.023682 0.025711 0.020007 -0.000734 -0.008977 0.002739
H3c4a H 0.023682 0.025711 0.020007 -0.000734 -0.008977 0.002739
H1c5a H 0.02036 0.018002 0.017031 0.002391 -0.005331 -0.001707
H2c5a H 0.02036 0.018002 0.017031 0.002391 -0.005331 -0.001707
H1c6a H 0.018752 0.018411 0.016723 0.003874 -0.004905 -0.001096
H2c6a H 0.018752 0.018411 0.016723 0.003874 -0.004905 -0.001096
H1c7a H 0.020106 0.019428 0.018186 0.004842 -0.007821 -0.001197
H2c7a H 0.020106 0.019428 0.018186 0.004842 -0.007821 -0.001197
H1n3a H 0.015831 0.024167 0.014651 0.005587 -0.00183 0.002027
H1n4a H 0.018965 0.023421 0.018315 0.007834 -0.004115 0.001847
H2c9a H 0.025685 0.034647 0.018418 0.01067 -0.005569 -0.002239
H1c9a H 0.025685 0.034647 0.018418 0.01067 -0.005569 -0.002239
H3c9a H 0.025685 0.034647 0.018418 0.01067 -0.005569 -0.002239

loop_
_atom_site_Fourier_wave_vector_seq_id
_jana_atom_site_fourier_wave_vector_q1_coeff
1 1

loop_
_atom_site_occ_special_func_atom_site_label
_atom_site_occ_special_func_crenel_c
_atom_site_occ_special_func_crenel_w
S1a 0 0.5
N1a 0 0.5
C3a 0 0.5
N2a 0 0.5
C5a 0 0.5
C2a 0 0.5
C1a 0 0.5
N5a 0 0.5
N3a 0 0.5
C6a 0 0.5
C10a 0 0.5
C7a 0 0.5
C8a 0 0.5
C4a 0 0.5
N6a 0 0.5
N4a 0 0.5
C9a 0 0.5
H1c1a 0 0.5
H1n1a 0 0.5
H1c4a 0 0.5
H2c4a 0 0.5
H3c4a 0 0.5
H1c5a 0 0.5
H2c5a 0 0.5
H1c6a 0 0.5
H2c6a 0 0.5
H1c7a 0 0.5
H2c7a 0 0.5
H1n3a 0 0.5
H1n4a 0 0.5
H2c9a 0 0.5
H1c9a 0 0.5
H3c9a 0 0.5

loop_
_atom_type_symbol
_atom_type_scat_dispersion_real
_atom_type_scat_dispersion_imag
_atom_type_scat_source
_atom_type_scat_Cromer_Mann_a1
_atom_type_scat_Cromer_Mann_b1
_atom_type_scat_Cromer_Mann_a2
_atom_type_scat_Cromer_Mann_b2
_atom_type_scat_Cromer_Mann_a3
_atom_type_scat_Cromer_Mann_b3
_atom_type_scat_Cromer_Mann_a4
_atom_type_scat_Cromer_Mann_b4
_atom_type_scat_Cromer_Mann_c
C 0.0033 0.0016 'International Tables Vol C tables 4.2.6.8 and 6.1.1.4' 2.31 20.843901 1.02 10.2075 1.5886 0.5687 0.865 51.651199 0.2156
H 0.0000 0.0000 'International Tables Vol C tables 4.2.6.8 and 6.1.1.4' 0.493002 10.5109 0.322912 26.1257 0.140191 3.14236 0.04081 57.799702 0.003038
N 0.0061 0.0033 'International Tables Vol C tables 4.2.6.8 and 6.1.1.4' 12.2126 0.0057 3.1322 9.8933 2.0125 28.997499 1.1663 0.5826 -11.529
S 0.1246 0.1234 'International Tables Vol C tables 4.2.6.8 and 6.1.1.4' 6.9053 1.4679 5.2034 22.215099 1.4379 0.2536 1.5863 56.172001 0.8669

loop_
_cell_wave_vector_seq_id
_cell_wave_vector_x
_cell_wave_vector_y
_cell_wave_vector_z
1 0.166667 0.000000 0.000000

loop_
_jana_atom_site_displace_legendre_atom_site_label
_jana_atom_site_displace_legendre_axis
_jana_atom_site_displace_legendre_param_order
_jana_atom_site_displace_legendre_param_coeff
S1a x 1 -0.0195
S1a y 1 0.0668
S1a z 1 -0.0075
S1a x 2 0
S1a y 2 -0.0097
S1a z 2 0.0008
N1a x 1 -0.026(7)
N1a y 1 0.001(16)
N1a z 1 -0.016(6)
N1a x 2 -0.002(7)
N1a y 2 -0.016(16)
N1a z 2 0.002(6)
C3a x 1 -0.023(5)
C3a y 1 0.017(12)
C3a z 1 -0.017(5)
C3a x 2 -0.001(5)
C3a y 2 -0.012(12)
C3a z 2 0.001(5)
N2a x 1 -0.021(3)
N2a y 1 0.043(12)
N2a z 1 -0.012(6)
N2a x 2 -0.001(3)
N2a y 2 -0.004(12)
N2a z 2 0.002(6)
C5a x 1 -0.0169(18)
C5a y 1 0.064(5)
C5a z 1 -0.014(3)
C5a x 2 -0.0014(18)
C5a y 2 -0.002(5)
C5a z 2 0.000(3)
C2a x 1 -0.020(3)
C2a y 1 0.043(9)
C2a z 1 -0.014(4)
C2a x 2 -0.001(3)
C2a y 2 -0.005(9)
C2a z 2 0.001(4)
C1a x 1 -0.025(5)
C1a y 1 0.017(16)
C1a z 1 -0.013(7)
C1a x 2 -0.002(5)
C1a y 2 -0.012(16)
C1a z 2 0.002(7)
N5a x 1 -0.013(4)
N5a y 1 0.129(15)
N5a z 1 -0.008(8)
N5a x 2 -0.005(4)
N5a y 2 -0.038(15)
N5a z 2 -0.002(8)
N3a x 1 -0.017(6)
N3a y 1 0.105(14)
N3a z 1 -0.010(6)
N3a x 2 -0.002(6)
N3a y 2 -0.026(14)
N3a z 2 -0.002(6)
C6a x 1 -0.017(3)
C6a y 1 0.086(6)
C6a z 1 -0.010(2)
C6a x 2 -0.002(3)
C6a y 2 -0.014(6)
C6a z 2 -0.001(2)
C10a x 1 -0.012(5)
C10a y 1 0.140(18)
C10a z 1 -0.005(10)
C10a x 2 -0.006(5)
C10a y 2 -0.046(17)
C10a z 2 -0.004(10)
C7a x 1 -0.019(3)
C7a y 1 0.101(10)
C7a z 1 -0.011(4)
C7a x 2 -0.001(3)
C7a y 2 -0.023(10)
C7a z 2 -0.001(4)
C8a x 1 -0.014(6)
C8a y 1 0.116(16)
C8a z 1 -0.008(8)
C8a x 2 -0.004(6)
C8a y 2 -0.032(16)
C8a z 2 -0.002(8)
C4a x 1 -0.022(7)
C4a y 1 0.010(12)
C4a z 1 -0.019(4)
C4a x 2 0.000(7)
C4a y 2 -0.016(12)
C4a z 2 0.000(4)
N6a x 1 -0.012(6)
N6a y 1 0.15(2)
N6a z 1 -0.001(11)
N6a x 2 -0.007(6)
N6a y 2 -0.06(2)
N6a z 2 -0.006(11)
N4a x 1 -0.012(8)
N4a y 1 0.12(2)
N4a z 1 -0.006(9)
N4a x 2 -0.006(8)
N4a y 2 -0.034(19)
N4a z 2 -0.003(9)
C9a x 1 -0.015(11)
C9a y 1 0.10(2)
C9a z 1 -0.007(9)
C9a x 2 -0.005(11)
C9a y 2 -0.03(2)
C9a z 2 -0.003(9)
H1c1a x 1 -0.02(10)
H1c1a y 1 0.02(10)
H1c1a z 1 -0.01(10)
H1c1a x 2 0.00(10)
H1c1a y 2 -0.01(10)
H1c1a z 2 0.00(10)
H1n1a x 1 -0.03(10)
H1n1a y 1 0.00(10)
H1n1a z 1 -0.02(10)
H1n1a x 2 -0.01(10)
H1n1a y 2 -0.03(10)
H1n1a z 2 0.00(10)
H1c4a x 1 -0.02(10)
H1c4a y 1 0.01(10)
H1c4a z 1 -0.02(10)
H1c4a x 2 0.00(10)
H1c4a y 2 -0.02(10)
H1c4a z 2 0.00(10)
H2c4a x 1 -0.02(10)
H2c4a y 1 0.01(10)
H2c4a z 1 -0.02(10)
H2c4a x 2 0.00(10)
H2c4a y 2 -0.03(10)
H2c4a z 2 0.00(10)
H3c4a x 1 -0.02(10)
H3c4a y 1 0.02(10)
H3c4a z 1 -0.02(10)
H3c4a x 2 0.00(10)
H3c4a y 2 -0.01(10)
H3c4a z 2 0.00(10)
H1c5a x 1 -0.02(10)
H1c5a y 1 0.08(10)
H1c5a z 1 -0.01(10)
H1c5a x 2 0.00(10)
H1c5a y 2 0.01(10)
H1c5a z 2 0.00(10)
H2c5a x 1 -0.02(10)
H2c5a y 1 0.06(10)
H2c5a z 1 -0.02(10)
H2c5a x 2 0.00(10)
H2c5a y 2 0.00(10)
H2c5a z 2 0.00(10)
H1c6a x 1 -0.01(10)
H1c6a y 1 0.09(10)
H1c6a z 1 -0.01(10)
H1c6a x 2 0.00(10)
H1c6a y 2 -0.02(10)
H1c6a z 2 0.00(10)
H2c6a x 1 -0.02(10)
H2c6a y 1 0.08(10)
H2c6a z 1 -0.01(10)
H2c6a x 2 0.00(10)
H2c6a y 2 -0.01(10)
H2c6a z 2 0.00(10)
H1c7a x 1 -0.02(10)
H1c7a y 1 0.10(10)
H1c7a z 1 -0.01(10)
H1c7a x 2 0.00(10)
H1c7a y 2 -0.02(10)
H1c7a z 2 0.00(10)
H2c7a x 1 -0.02(10)
H2c7a y 1 0.11(10)
H2c7a z 1 -0.01(10)
H2c7a x 2 0.00(10)
H2c7a y 2 -0.03(10)
H2c7a z 2 0.00(10)
H1n3a x 1 -0.02(10)
H1n3a y 1 0.10(10)
H1n3a z 1 -0.01(10)
H1n3a x 2 0.00(10)
H1n3a y 2 -0.02(10)
H1n3a z 2 0.00(10)
H1n4a x 1 -0.01(10)
H1n4a y 1 0.13(10)
H1n4a z 1 -0.01(10)
H1n4a x 2 -0.01(10)
H1n4a y 2 -0.04(10)
H1n4a z 2 -0.01(10)
H2c9a x 1 -0.01(10)
H2c9a y 1 0.07(10)
H2c9a z 1 -0.01(10)
H2c9a x 2 0.00(10)
H2c9a y 2 0.00(10)
H2c9a z 2 0.00(10)
H1c9a x 1 -0.01(10)
H1c9a y 1 0.11(10)
H1c9a z 1 -0.01(10)
H1c9a x 2 -0.01(10)
H1c9a y 2 -0.02(10)
H1c9a z 2 -0.01(10)
H3c9a x 1 -0.02(10)
H3c9a y 1 0.11(10)
H3c9a z 1 -0.01(10)
H3c9a x 2 0.00(10)
H3c9a y 2 -0.02(10)
H3c9a z 2 0.00(10)
